data_4072465
loop_
_publ_author_name
'Ferreira, M. Jo\~ao'
'Matos, In\^es'
'Ascenso, Jos\'e R.'
'Duarte, M. Teresa'
'Marques, M. Merc\^es'
'Wilson, Claire'
'Martins, Ana M.'

_publ_section_title
;
 Alkylation, Cation Formation, and Insertion Reactions in Titanium
 Tris(ketimide) Complexes
;
_journal_issue 1
_journal_name_full Organometallics
_journal_page_first 119
_journal_paper_doi 10.1021/om060554w
_journal_volume 26
_journal_year 2007
_chemical_formula_moiety 'C54 H90 F11 N6 P Ti3'
_chemical_formula_sum 'C54 H90 F11 N6 P Ti3'
_chemical_formula_weight 1206.99
_chemical_name_systematic
;
 ?
;
_space_group_IT_number 14
_symmetry_cell_setting monoclinic
_symmetry_space_group_name_Hall '-P 2ybc'
_symmetry_space_group_name_H-M 'P 1 21/c 1'
_atom_sites_solution_hydrogens geom
_atom_sites_solution_primary direct
_atom_sites_solution_secondary difmap
_audit_creation_method SHELXL-97
_cell_angle_alpha 90.000(5)
_cell_angle_beta 92.643(5)
_cell_angle_gamma 90.000(5)
_cell_formula_units_Z 4
_cell_length_a 12.486(5)
_cell_length_b 13.689(5)
_cell_length_c 39.421(5)
_cell_measurement_temperature 150(2)
_cell_measurement_theta_max 23.45
_cell_measurement_theta_min 2.47
_cell_volume 6731(4)
_computing_structure_refinement 'SHELXL-97 (Sheldrick, 1997)'
_diffrn_ambient_temperature 150(2)
_diffrn_measured_fraction_theta_full 0.955
_diffrn_measured_fraction_theta_max 0.955
_diffrn_radiation_monochromator graphite
_diffrn_radiation_source 'fine-focus sealed tube'
_diffrn_radiation_type MoK\a
_diffrn_radiation_wavelength 0.71069
_diffrn_reflns_av_R_equivalents 0.2165
_diffrn_reflns_av_sigmaI/netI 0.1680
_diffrn_reflns_limit_h_max 13
_diffrn_reflns_limit_h_min -13
_diffrn_reflns_limit_k_max 15
_diffrn_reflns_limit_k_min -15
_diffrn_reflns_limit_l_max 43
_diffrn_reflns_limit_l_min -43
_diffrn_reflns_number 68686
_diffrn_reflns_theta_full 23.45
_diffrn_reflns_theta_max 23.45
_diffrn_reflns_theta_min 2.47
_exptl_absorpt_coefficient_mu 0.437
_exptl_absorpt_correction_type none
_exptl_crystal_colour green
_exptl_crystal_density_diffrn 1.191
_exptl_crystal_density_method 'not measured'
_exptl_crystal_description needle
_exptl_crystal_F_000 2544
_exptl_crystal_size_max 0.4
_exptl_crystal_size_mid 0.1
_exptl_crystal_size_min 0.1
_refine_diff_density_max 0.692
_refine_diff_density_min -0.386
_refine_diff_density_rms 0.096
_refine_ls_extinction_coef 0.0332(19)
_refine_ls_extinction_expression Fc^*^=kFc[1+0.001xFc^2^\l^3^/sin(2\q)]^-1/4^
_refine_ls_extinction_method SHELXL
_refine_ls_goodness_of_fit_ref 1.000
_refine_ls_hydrogen_treatment mixed
_refine_ls_matrix_type full
_refine_ls_number_parameters 677
_refine_ls_number_reflns 9451
_refine_ls_number_restraints 54
_refine_ls_restrained_S_all 1.000
_refine_ls_R_factor_all 0.1905
_refine_ls_R_factor_gt 0.0945
_refine_ls_shift/su_max 0.109
_refine_ls_shift/su_mean 0.004
_refine_ls_structure_factor_coef Fsqd
_refine_ls_weighting_details 'calc w=1/[\s^2^(Fo^2^)+(0.1342P)^2^+0.0000P] where P=(Fo^2^+2Fc^2^)/3'
_refine_ls_weighting_scheme calc
_refine_ls_wR_factor_gt 0.2153
_refine_ls_wR_factor_ref 0.2476
_reflns_number_gt 4898
_reflns_number_total 9451
_reflns_threshold_expression >2sigma(I)
_cod_data_source_file om060554wsi20060626_062801.cif
_cod_data_source_block compound3
_cod_database_code 4072465

loop_
_symmetry_equiv_pos_as_xyz
'x, y, z'
'-x, y+1/2, -z+1/2'
'-x, -y, -z'
'x, -y-1/2, z-1/2'

loop_
_atom_site_label
_atom_site_type_symbol
_atom_site_fract_x
_atom_site_fract_y
_atom_site_fract_z
_atom_site_U_iso_or_equiv
_atom_site_adp_type
_atom_site_occupancy
_atom_site_symmetry_multiplicity
_atom_site_calc_flag
_atom_site_refinement_flags
Ti1 Ti 0.32215(11) 0.51487(9) 0.12459(3) 0.0316(4) Uani 1 1 d .
Ti2 Ti 0.36912(10) 0.70556(9) 0.08575(3) 0.0316(4) Uani 1 1 d .
Ti3 Ti 0.38194(11) 0.70450(10) 0.16428(3) 0.0321(4) Uani 1 1 d .
P1 P 0.1237(2) 0.58664(17) 0.37713(7) 0.0531(7) Uani 1 1 d .
F5 F 0.2649(3) 0.6619(3) 0.12527(10) 0.0314(10) Uani 1 1 d .
F4 F 0.4525(3) 0.6222(3) 0.12442(10) 0.0316(10) Uani 1 1 d .
F3 F 0.3529(3) 0.5600(3) 0.17270(10) 0.0354(11) Uani 1 1 d .
F1 F 0.3316(3) 0.5618(3) 0.07617(11) 0.0412(12) Uani 1 1 d .
F2 F 0.3958(3) 0.7983(3) 0.12571(10) 0.0361(10) Uani 1 1 d .
N5 N 0.5063(6) 0.7348(4) 0.18934(16) 0.0387(17) Uani 1 1 d .
F6 F 0.1446(5) 0.6959(4) 0.38882(17) 0.090(2) Uani 1 1 d .
N3 N 0.4891(5) 0.7280(4) 0.06160(16) 0.0368(16) Uani 1 1 d .
C20 C 0.0819(7) 0.4662(5) 0.1290(2) 0.040(2) Uani 1 1 d .
N6 N 0.2850(5) 0.7570(4) 0.19277(16) 0.0377(16) Uani 1 1 d .
C40 C 0.2006(7) 0.8037(6) 0.0369(2) 0.041(2) Uani 1 1 d .
N2 N 0.1815(6) 0.4773(4) 0.12604(15) 0.0367(16) Uani 1 1 d .
N4 N 0.2696(5) 0.7631(4) 0.05705(16) 0.0342(16) Uani 1 1 d .
C61 C 0.2035(6) 0.7451(6) 0.24707(19) 0.037(2) Uani 1 1 d .
F9 F 0.1039(5) 0.4764(4) 0.36710(18) 0.098(2) Uani 1 1 d .
C50 C 0.5928(7) 0.7608(6) 0.2045(2) 0.040(2) Uani 1 1 d .
N1 N 0.3866(5) 0.3944(5) 0.12136(15) 0.0380(16) Uani 1 1 d .
F8 F 0.2475(5) 0.5663(4) 0.3826(2) 0.109(2) Uani 1 1 d .
C42 C 0.1313(6) 0.8897(6) 0.0503(2) 0.041(2) Uani 1 1 d .
F7 F 0.1099(7) 0.5548(5) 0.41619(16) 0.114(3) Uani 1 1 d .
C30 C 0.5801(7) 0.7412(6) 0.0497(2) 0.048(2) Uani 1 1 d .
F11 F -0.0011(5) 0.6056(4) 0.3731(2) 0.115(3) Uani 1 1 d .
F10 F 0.1377(6) 0.6195(5) 0.34003(16) 0.114(2) Uani 1 1 d .
C62 C 0.1346(6) 0.8657(6) 0.1943(2) 0.043(2) Uani 1 1 d .
C60 C 0.2110(6) 0.7894(6) 0.2113(2) 0.038(2) Uani 1 1 d .
C31 C 0.6269(6) 0.6581(6) 0.0284(2) 0.042(2) Uani 1 1 d .
C613 C 0.0921(7) 0.7006(7) 0.2513(2) 0.058(3) Uani 1 1 d .
H61A H 0.0883 0.6735 0.2742 0.087 Uiso 1 1 calc R
H61B H 0.0795 0.6485 0.2345 0.087 Uiso 1 1 calc R
H61C H 0.0373 0.7513 0.2478 0.087 Uiso 1 1 calc R
C612 C 0.2865(7) 0.6650(6) 0.2534(2) 0.053(2) Uani 1 1 d .
H61D H 0.2796 0.6381 0.2763 0.080 Uiso 1 1 calc R
H61E H 0.3586 0.6923 0.2515 0.080 Uiso 1 1 calc R
H61F H 0.2749 0.6130 0.2366 0.080 Uiso 1 1 calc R
C22 C 0.0411(7) 0.4410(7) 0.1644(2) 0.052(2) Uani 1 1 d .
C312 C 0.5827(12) 0.6612(12) -0.0060(3) 0.133(6) Uani 1 1 d U
H31A H 0.6046 0.7220 -0.0168 0.200 Uiso 1 1 calc R
H31B H 0.5043 0.6584 -0.0058 0.200 Uiso 1 1 calc R
H31C H 0.6092 0.6053 -0.0187 0.200 Uiso 1 1 calc R
C223 C -0.0007(8) 0.3354(7) 0.1647(2) 0.068(3) Uani 1 1 d .
H22A H 0.0554 0.2910 0.1575 0.101 Uiso 1 1 calc R
H22B H -0.0638 0.3298 0.1491 0.101 Uiso 1 1 calc R
H22C H -0.0203 0.3182 0.1877 0.101 Uiso 1 1 calc R
C621 C 0.0652(7) 0.9265(6) 0.2186(2) 0.056(3) Uani 1 1 d .
H62A H 0.0215 0.8822 0.2317 0.084 Uiso 1 1 calc R
H62B H 0.0183 0.9707 0.2052 0.084 Uiso 1 1 calc R
H62C H 0.1124 0.9646 0.2341 0.084 Uiso 1 1 calc R
C41 C 0.1899(8) 0.7641(7) -0.0001(2) 0.063(3) Uani 1 1 d .
C211 C -0.0075(9) 0.5978(8) 0.0946(3) 0.099(4) Uani 1 1 d .
H21A H -0.0461 0.6202 0.1142 0.148 Uiso 1 1 calc R
H21B H -0.0492 0.6137 0.0737 0.148 Uiso 1 1 calc R
H21C H 0.0624 0.6303 0.0944 0.148 Uiso 1 1 calc R
C611 C 0.2256(7) 0.8261(6) 0.2736(2) 0.051(2) Uani 1 1 d .
H61G H 0.2199 0.7990 0.2965 0.076 Uiso 1 1 calc R
H61H H 0.1731 0.8787 0.2701 0.076 Uiso 1 1 calc R
H61I H 0.2980 0.8522 0.2712 0.076 Uiso 1 1 calc R
C51 C 0.6609(7) 0.6797(7) 0.2218(3) 0.058(3) Uani 1 1 d .
C10 C 0.4296(7) 0.3110(5) 0.1210(2) 0.045(2) Uani 1 1 d .
C622 C 0.1980(7) 0.9383(7) 0.1751(2) 0.061(3) Uani 1 1 d .
H62D H 0.2462 0.9741 0.1910 0.091 Uiso 1 1 calc R
H62E H 0.1491 0.9843 0.1633 0.091 Uiso 1 1 calc R
H62F H 0.2403 0.9041 0.1585 0.091 Uiso 1 1 calc R
C21 C 0.0091(7) 0.4855(7) 0.0969(2) 0.055(2) Uani 1 1 d .
C52 C 0.6143(9) 0.8707(8) 0.2084(3) 0.086(4) Uani 1 1 d .
C11 C 0.5514(7) 0.3065(6) 0.1290(2) 0.051(2) Uani 1 1 d .
C623 C 0.0587(7) 0.8092(6) 0.1695(2) 0.055(2) Uani 1 1 d .
H62G H 0.0169 0.7622 0.1821 0.082 Uiso 1 1 calc R
H62H H 0.1009 0.7743 0.1530 0.082 Uiso 1 1 calc R
H62I H 0.0101 0.8552 0.1575 0.082 Uiso 1 1 calc R
C213 C -0.0995(7) 0.4379(7) 0.0956(2) 0.061(3) Uani 1 1 d .
H21D H -0.1387 0.4581 0.1154 0.092 Uiso 1 1 calc R
H21E H -0.0910 0.3667 0.0958 0.092 Uiso 1 1 calc R
H21F H -0.1397 0.4577 0.0748 0.092 Uiso 1 1 calc R
C421 C 0.0130(8) 0.8555(8) 0.0522(3) 0.079(3) Uani 1 1 d .
C322 C 0.6958(18) 0.8786(10) 0.0329(7) 0.262(14) Uani 1 1 d U
H32A H 0.7317 0.9380 0.0413 0.393 Uiso 1 1 calc R
H32B H 0.6467 0.8950 0.0136 0.393 Uiso 1 1 calc R
H32C H 0.7495 0.8319 0.0255 0.393 Uiso 1 1 calc R
C32 C 0.6387(11) 0.8376(8) 0.0584(4) 0.116(6) Uani 1 1 d .
C413 C 0.2284(10) 0.6594(8) -0.0012(3) 0.092(4) Uani 1 1 d .
C212 C 0.0668(8) 0.4542(10) 0.0656(3) 0.097(4) Uani 1 1 d .
H21G H 0.1369 0.4865 0.0655 0.145 Uiso 1 1 calc R
H21H H 0.0240 0.4728 0.0452 0.145 Uiso 1 1 calc R
H21I H 0.0769 0.3832 0.0660 0.145 Uiso 1 1 calc R
C423 C 0.1717(9) 0.9135(7) 0.0872(3) 0.072(3) Uani 1 1 d .
C121 C 0.4095(11) 0.1413(7) 0.0934(3) 0.106(4) Uani 1 1 d .
H12A H 0.4321 0.1678 0.0718 0.160 Uiso 1 1 calc R
H12B H 0.3576 0.0885 0.0889 0.160 Uiso 1 1 calc R
H12C H 0.4720 0.1156 0.1064 0.160 Uiso 1 1 calc R
C111 C 0.5906(8) 0.4018(7) 0.1456(3) 0.070(3) Uani 1 1 d .
H11A H 0.6682 0.3981 0.1504 0.105 Uiso 1 1 calc R
H11B H 0.5542 0.4120 0.1668 0.105 Uiso 1 1 calc R
H11C H 0.5746 0.4565 0.1301 0.105 Uiso 1 1 calc R
C221 C 0.1354(8) 0.4452(8) 0.1910(3) 0.071(3) Uani 1 1 d .
H22D H 0.1653 0.5114 0.1918 0.106 Uiso 1 1 calc R
H22E H 0.1910 0.3989 0.1848 0.106 Uiso 1 1 calc R
H22F H 0.1098 0.4280 0.2134 0.106 Uiso 1 1 calc R
C422 C 0.1373(8) 0.9808(6) 0.0286(3) 0.069(3) Uani 1 1 d .
C411 C 0.0807(11) 0.7765(9) -0.0187(3) 0.112(5) Uani 1 1 d .
C112 C 0.6076(8) 0.2927(8) 0.0946(3) 0.079(3) Uani 1 1 d .
H11D H 0.6855 0.2900 0.0990 0.118 Uiso 1 1 calc R
H11E H 0.5897 0.3478 0.0795 0.118 Uiso 1 1 calc R
H11F H 0.5829 0.2318 0.0838 0.118 Uiso 1 1 calc R
C313 C 0.5916(13) 0.5629(9) 0.0428(4) 0.155(8) Uani 1 1 d U
H31D H 0.6205 0.5567 0.0663 0.232 Uiso 1 1 calc R
H31E H 0.6181 0.5091 0.0292 0.232 Uiso 1 1 calc R
H31F H 0.5131 0.5608 0.0425 0.232 Uiso 1 1 calc R
C122 C 0.3227(10) 0.1818(8) 0.1472(3) 0.103(4) Uani 1 1 d .
H12D H 0.2887 0.2340 0.1599 0.154 Uiso 1 1 calc R
H12E H 0.3854 0.1572 0.1604 0.154 Uiso 1 1 calc R
H12F H 0.2714 0.1285 0.1430 0.154 Uiso 1 1 calc R
C12 C 0.3577(9) 0.2217(7) 0.1135(3) 0.065(3) Uani 1 1 d .
C123 C 0.2581(9) 0.2546(8) 0.0931(3) 0.084(4) Uani 1 1 d .
H12G H 0.2787 0.2797 0.0710 0.126 Uiso 1 1 calc R
H12H H 0.2220 0.3062 0.1054 0.126 Uiso 1 1 calc R
H12I H 0.2093 0.1990 0.0896 0.126 Uiso 1 1 calc R
C523 C 0.6059(12) 0.8995(9) 0.2487(3) 0.119(5) Uani 1 1 d .
H52A H 0.6573 0.8603 0.2625 0.179 Uiso 1 1 calc R
H52B H 0.5331 0.8863 0.2559 0.179 Uiso 1 1 calc R
H52C H 0.6223 0.9690 0.2519 0.179 Uiso 1 1 calc R
C113 C 0.5824(10) 0.2234(7) 0.1552(3) 0.086(4) Uani 1 1 d .
H11G H 0.6603 0.2231 0.1596 0.129 Uiso 1 1 calc R
H11H H 0.5595 0.1601 0.1458 0.129 Uiso 1 1 calc R
H11I H 0.5468 0.2352 0.1764 0.129 Uiso 1 1 calc R
C222 C -0.0448(8) 0.5144(7) 0.1760(3) 0.071(3) Uani 1 1 d .
H22G H -0.0150 0.5806 0.1762 0.107 Uiso 1 1 calc R
H22H H -0.0659 0.4971 0.1989 0.107 Uiso 1 1 calc R
H22I H -0.1078 0.5117 0.1602 0.107 Uiso 1 1 calc R
C311 C 0.7436(10) 0.6549(13) 0.0274(5) 0.177(9) Uani 1 1 d U
H31G H 0.7750 0.6506 0.0506 0.266 Uiso 1 1 calc R
H31H H 0.7692 0.7143 0.0165 0.266 Uiso 1 1 calc R
H31I H 0.7648 0.5976 0.0144 0.266 Uiso 1 1 calc R
C321 C 0.7327(13) 0.8075(14) 0.0914(4) 0.158(7) Uani 1 1 d U
H32D H 0.6958 0.7768 0.1100 0.236 Uiso 1 1 calc R
H32E H 0.7690 0.8669 0.0996 0.236 Uiso 1 1 calc R
H32F H 0.7857 0.7619 0.0828 0.236 Uiso 1 1 calc R
C521 C 0.5335(11) 0.9294(8) 0.1890(4) 0.116(5) Uani 1 1 d .
H52D H 0.4615 0.9100 0.1953 0.174 Uiso 1 1 calc R
H52E H 0.5406 0.9183 0.1646 0.174 Uiso 1 1 calc R
H52F H 0.5446 0.9988 0.1941 0.174 Uiso 1 1 calc R
C412 C 0.2759(10) 0.8308(10) -0.0195(3) 0.098(4) Uani 1 1 d .
C512 C 0.5920(11) 0.5958(11) 0.2317(5) 0.167(8) Uani 1 1 d U
H51A H 0.5395 0.5812 0.2132 0.251 Uiso 1 1 calc R
H51B H 0.5544 0.6130 0.2522 0.251 Uiso 1 1 calc R
H51C H 0.6371 0.5382 0.2364 0.251 Uiso 1 1 calc R
C522 C 0.7307(9) 0.8996(9) 0.2019(5) 0.147(7) Uani 1 1 d .
H52G H 0.7800 0.8599 0.2162 0.220 Uiso 1 1 calc R
H52H H 0.7416 0.9689 0.2074 0.220 Uiso 1 1 calc R
H52I H 0.7447 0.8885 0.1779 0.220 Uiso 1 1 calc R
C323 C 0.5542(11) 0.9124(7) 0.0699(4) 0.133(6) Uani 1 1 d U
H32G H 0.5160 0.8852 0.0889 0.199 Uiso 1 1 calc R
H32H H 0.5029 0.9263 0.0510 0.199 Uiso 1 1 calc R
H32I H 0.5903 0.9730 0.0772 0.199 Uiso 1 1 calc R
C511 C 0.711(2) 0.6346(17) 0.1916(7) 0.283(16) Uani 1 1 d U
H51D H 0.6552 0.6190 0.1742 0.425 Uiso 1 1 calc R
H51E H 0.7488 0.5746 0.1987 0.425 Uiso 1 1 calc R
H51F H 0.7622 0.6807 0.1823 0.425 Uiso 1 1 calc R
C513 C 0.743(2) 0.7010(13) 0.2446(7) 0.307(18) Uani 1 1 d U
H51G H 0.7854 0.7549 0.2359 0.460 Uiso 1 1 calc R
H51H H 0.7887 0.6433 0.2480 0.460 Uiso 1 1 calc R
H51I H 0.7137 0.7200 0.2663 0.460 Uiso 1 1 calc R

loop_
_atom_site_aniso_label
_atom_site_aniso_U_11
_atom_site_aniso_U_22
_atom_site_aniso_U_33
_atom_site_aniso_U_23
_atom_site_aniso_U_13
_atom_site_aniso_U_12
Ti1 0.0308(9) 0.0295(8) 0.0344(8) 0.0016(6) 0.0011(6) -0.0002(6)
Ti2 0.0300(9) 0.0287(8) 0.0363(9) 0.0015(7) 0.0028(6) 0.0011(6)
Ti3 0.0319(9) 0.0299(8) 0.0346(8) -0.0002(7) 0.0017(6) 0.0018(6)
P1 0.0512(18) 0.0404(13) 0.0671(18) 0.0011(13) -0.0047(13) -0.0133(11)
F5 0.025(2) 0.031(2) 0.039(2) 0.0027(19) 0.0011(19) 0.0000(17)
F4 0.016(2) 0.035(2) 0.043(3) -0.003(2) -0.0010(19) 0.0051(17)
F3 0.030(2) 0.039(2) 0.037(3) -0.009(2) 0.005(2) -0.0046(19)
F1 0.024(2) 0.042(3) 0.058(3) 0.022(2) 0.003(2) -0.0066(19)
F2 0.028(2) 0.044(3) 0.036(2) 0.003(2) -0.002(2) -0.0027(19)
N5 0.056(5) 0.030(4) 0.031(4) 0.003(3) 0.002(4) 0.004(3)
F6 0.090(4) 0.043(3) 0.133(5) -0.002(3) -0.022(4) -0.015(3)
N3 0.033(4) 0.033(4) 0.045(4) -0.012(3) 0.006(3) 0.005(3)
C20 0.039(6) 0.030(5) 0.053(6) -0.003(4) 0.007(5) -0.008(4)
N6 0.045(4) 0.030(4) 0.037(4) 0.002(3) -0.009(3) 0.007(3)
C40 0.046(5) 0.042(5) 0.037(5) 0.005(4) 0.013(4) 0.004(4)
N2 0.043(5) 0.033(4) 0.034(4) 0.000(3) -0.004(3) -0.005(3)
N4 0.033(4) 0.035(4) 0.034(4) 0.005(3) -0.002(3) 0.001(3)
C61 0.033(5) 0.036(4) 0.040(5) -0.009(4) 0.003(4) 0.006(4)
F9 0.118(5) 0.046(3) 0.128(6) -0.012(4) -0.015(4) -0.014(3)
C50 0.035(5) 0.043(5) 0.040(5) -0.009(4) -0.011(4) -0.008(4)
N1 0.034(4) 0.042(4) 0.038(4) -0.002(3) 0.001(3) -0.001(3)
F8 0.069(5) 0.066(4) 0.189(8) 0.034(4) -0.021(4) -0.003(3)
C42 0.040(5) 0.042(5) 0.040(5) 0.007(4) 0.014(4) 0.009(4)
F7 0.181(7) 0.086(5) 0.076(5) 0.014(4) 0.008(5) -0.032(5)
C30 0.039(6) 0.043(5) 0.062(6) -0.006(5) 0.009(5) 0.000(4)
F11 0.056(4) 0.069(4) 0.220(8) 0.005(5) -0.003(4) -0.008(3)
F10 0.178(7) 0.095(5) 0.071(4) 0.024(4) 0.010(4) 0.005(5)
C62 0.046(5) 0.042(5) 0.042(5) 0.008(4) 0.007(4) 0.013(4)
C60 0.043(5) 0.036(5) 0.035(5) -0.009(4) 0.000(4) 0.002(4)
C31 0.030(5) 0.043(5) 0.052(6) -0.015(4) 0.001(4) 0.003(4)
C613 0.070(7) 0.062(6) 0.041(5) 0.014(5) 0.000(5) 0.003(5)
C612 0.075(7) 0.052(5) 0.032(5) 0.005(4) -0.004(5) 0.025(5)
C22 0.044(6) 0.057(6) 0.056(6) -0.005(5) 0.011(5) -0.023(4)
C312 0.148(13) 0.173(15) 0.079(10) -0.033(9) -0.001(9) 0.085(11)
C223 0.084(8) 0.053(6) 0.067(7) 0.013(5) 0.016(6) -0.017(5)
C621 0.062(6) 0.050(6) 0.057(6) 0.007(5) 0.010(5) 0.021(5)
C41 0.084(8) 0.065(7) 0.038(6) -0.015(5) -0.011(5) 0.027(5)
C211 0.092(9) 0.075(8) 0.124(10) 0.049(8) -0.055(8) -0.019(6)
C611 0.045(6) 0.059(6) 0.048(6) -0.008(5) 0.002(4) 0.007(4)
C51 0.045(6) 0.057(6) 0.070(7) 0.002(5) -0.021(5) 0.007(5)
C10 0.062(6) 0.014(4) 0.060(6) 0.003(4) 0.013(5) 0.007(4)
C622 0.057(6) 0.051(6) 0.075(7) 0.005(5) -0.002(5) 0.002(5)
C21 0.049(6) 0.057(6) 0.060(7) 0.003(5) -0.003(5) -0.010(5)
C52 0.076(8) 0.061(7) 0.118(10) -0.013(7) -0.032(7) -0.019(6)
C11 0.057(6) 0.045(5) 0.051(6) 0.000(4) 0.012(5) 0.021(4)
C623 0.038(5) 0.055(6) 0.070(6) -0.013(5) -0.019(5) 0.000(4)
C213 0.045(6) 0.076(7) 0.062(7) -0.003(5) -0.014(5) -0.015(5)
C421 0.055(7) 0.074(8) 0.110(9) 0.008(7) 0.024(6) -0.002(5)
C322 0.31(2) 0.050(9) 0.45(4) -0.025(15) 0.27(3) -0.047(13)
C32 0.113(11) 0.047(7) 0.197(15) -0.033(8) 0.110(11) -0.035(7)
C413 0.129(10) 0.070(8) 0.074(8) -0.043(6) -0.033(7) 0.046(7)
C212 0.052(7) 0.180(14) 0.057(7) 0.009(8) -0.024(6) -0.012(8)
C423 0.098(8) 0.061(7) 0.057(7) -0.021(5) -0.013(6) 0.015(6)
C121 0.152(12) 0.035(6) 0.132(11) -0.030(7) -0.008(9) 0.011(7)
C111 0.054(7) 0.053(6) 0.102(9) -0.010(6) -0.005(6) 0.017(5)
C221 0.069(7) 0.080(8) 0.064(7) 0.021(6) 0.009(6) -0.005(6)
C422 0.089(8) 0.035(5) 0.084(8) 0.017(5) 0.015(6) 0.020(5)
C411 0.132(11) 0.116(10) 0.081(8) -0.049(8) -0.074(8) 0.078(9)
C112 0.078(8) 0.089(8) 0.070(7) 0.011(6) 0.016(6) 0.037(6)
C313 0.236(18) 0.054(8) 0.187(16) 0.021(9) 0.143(14) 0.063(10)
C122 0.124(11) 0.057(7) 0.130(11) 0.027(7) 0.038(9) -0.020(7)
C12 0.080(8) 0.044(6) 0.071(7) -0.002(5) 0.015(6) -0.002(5)
C123 0.077(8) 0.059(7) 0.114(10) -0.034(7) -0.011(7) -0.018(6)
C523 0.155(13) 0.077(9) 0.125(12) -0.044(9) -0.004(10) -0.005(8)
C113 0.129(10) 0.055(7) 0.071(8) 0.001(6) -0.017(7) 0.040(6)
C222 0.066(7) 0.070(7) 0.078(8) -0.029(6) 0.011(6) 0.000(5)
C311 0.065(10) 0.190(17) 0.28(2) -0.137(16) 0.044(11) 0.015(10)
C321 0.108(13) 0.205(19) 0.155(15) -0.034(13) -0.041(12) -0.005(12)
C521 0.144(12) 0.047(7) 0.150(13) 0.014(8) -0.060(10) -0.011(7)
C412 0.099(9) 0.140(12) 0.059(7) 0.008(7) 0.034(7) 0.012(8)
C512 0.093(11) 0.150(14) 0.26(2) 0.151(15) -0.001(11) 0.029(10)
C522 0.073(9) 0.069(9) 0.30(2) -0.020(11) 0.065(11) -0.036(7)
C323 0.135(11) 0.026(6) 0.246(18) -0.016(8) 0.100(12) -0.027(6)
C511 0.32(3) 0.24(2) 0.30(3) 0.11(2) 0.20(3) 0.22(2)
C513 0.33(3) 0.114(15) 0.44(4) 0.04(2) -0.32(3) -0.038(17)

loop_
_atom_type_symbol
_atom_type_description
_atom_type_scat_dispersion_real
_atom_type_scat_dispersion_imag
_atom_type_scat_source
C C 0.0033 0.0016 'International Tables Vol C Tables 4.2.6.8 and 6.1.1.4'
H H 0.0000 0.0000 'International Tables Vol C Tables 4.2.6.8 and 6.1.1.4'
N N 0.0061 0.0033 'International Tables Vol C Tables 4.2.6.8 and 6.1.1.4'
F F 0.0171 0.0103 'International Tables Vol C Tables 4.2.6.8 and 6.1.1.4'
P P 0.1023 0.0942 'International Tables Vol C Tables 4.2.6.8 and 6.1.1.4'
Cl Cl 0.1484 0.1585 'International Tables Vol C Tables 4.2.6.8 and 6.1.1.4'
Ti Ti 0.2776 0.4457 'International Tables Vol C Tables 4.2.6.8 and 6.1.1.4'

loop_
_geom_angle_atom_site_label_1
_geom_angle_atom_site_label_2
_geom_angle_atom_site_label_3
_geom_angle
N2 Ti1 N1 100.0(3)
N2 Ti1 F3 101.4(2)
N1 Ti1 F3 105.9(2)
N2 Ti1 F1 102.5(2)
N1 Ti1 F1 100.0(2)
F3 Ti1 F1 140.75(18)
N2 Ti1 F5 86.7(2)
N1 Ti1 F5 172.7(2)
F3 Ti1 F5 75.45(16)
F1 Ti1 F5 75.34(16)
N2 Ti1 F4 154.2(2)
N1 Ti1 F4 105.8(2)
F3 Ti1 F4 71.84(15)
F1 Ti1 F4 73.08(16)
F5 Ti1 F4 67.53(14)
N2 Ti1 Ti2 117.1(2)
N1 Ti1 Ti2 128.9(2)
F3 Ti1 Ti2 100.07(13)
F1 Ti1 Ti2 40.98(13)
F5 Ti1 Ti2 44.19(11)
F4 Ti1 Ti2 43.63(10)
N2 Ti1 Ti3 115.3(2)
N1 Ti1 Ti3 133.5(2)
F3 Ti1 Ti3 40.38(12)
F1 Ti1 Ti3 100.79(13)
F5 Ti1 Ti3 43.83(11)
F4 Ti1 Ti3 43.95(10)
Ti2 Ti1 Ti3 59.84(5)
N4 Ti2 N3 98.9(3)
N4 Ti2 F2 107.0(2)
N3 Ti2 F2 100.9(2)
N4 Ti2 F1 99.0(2)
N3 Ti2 F1 104.4(2)
F2 Ti2 F1 140.04(18)
N4 Ti2 F4 166.1(2)
N3 Ti2 F4 94.4(2)
F2 Ti2 F4 74.01(16)
F1 Ti2 F4 73.67(16)
N4 Ti2 F5 98.7(2)
N3 Ti2 F5 162.3(2)
F2 Ti2 F5 72.38(15)
F1 Ti2 F5 74.19(16)
F4 Ti2 F5 68.13(14)
N4 Ti2 Ti3 128.8(2)
N3 Ti2 Ti3 120.9(2)
F2 Ti2 Ti3 39.68(11)
F1 Ti2 Ti3 100.39(13)
F4 Ti2 Ti3 44.13(11)
F5 Ti2 Ti3 44.08(11)
N4 Ti2 Ti1 122.2(2)
N3 Ti2 Ti1 125.09(19)
F2 Ti2 Ti1 99.84(12)
F1 Ti2 Ti1 40.20(13)
F4 Ti2 Ti1 45.09(11)
F5 Ti2 Ti1 43.59(10)
Ti3 Ti2 Ti1 60.21(4)
N6 Ti3 N5 98.4(3)
N6 Ti3 F2 107.2(2)
N5 Ti3 F2 99.3(2)
N6 Ti3 F3 98.8(2)
N5 Ti3 F3 106.4(2)
F2 Ti3 F3 140.06(18)
N6 Ti3 F5 95.6(2)
N5 Ti3 F5 165.6(2)
F2 Ti3 F5 73.20(15)
F3 Ti3 F5 74.56(15)
N6 Ti3 F4 162.6(2)
N5 Ti3 F4 98.4(2)
F2 Ti3 F4 74.30(16)
F3 Ti3 F4 72.15(15)
F5 Ti3 F4 67.93(14)
N6 Ti3 Ti2 127.27(19)
N5 Ti3 Ti2 122.5(2)
F2 Ti3 Ti2 40.51(12)
F3 Ti3 Ti2 99.55(12)
F5 Ti3 Ti2 44.27(10)
F4 Ti3 Ti2 43.66(11)
N6 Ti3 Ti1 119.1(2)
N5 Ti3 Ti1 129.33(19)
F2 Ti3 Ti1 100.40(13)
F3 Ti3 Ti1 39.75(12)
F5 Ti3 Ti1 43.42(10)
F4 Ti3 Ti1 44.94(10)
Ti2 Ti3 Ti1 59.95(4)
F10 P1 F8 91.6(4)
F10 P1 F9 93.7(4)
F8 P1 F9 90.4(4)
F10 P1 F11 90.6(4)
F8 P1 F11 177.8(4)
F9 P1 F11 89.4(4)
F10 P1 F6 88.7(4)
F8 P1 F6 88.8(3)
F9 P1 F6 177.6(4)
F11 P1 F6 91.3(3)
F10 P1 F7 178.7(4)
F8 P1 F7 88.2(4)
F9 P1 F7 87.6(4)
F11 P1 F7 89.6(4)
F6 P1 F7 90.0(4)
Ti1 F5 Ti3 92.75(15)
Ti1 F5 Ti2 92.22(15)
Ti3 F5 Ti2 91.65(15)
Ti2 F4 Ti3 92.21(15)
Ti2 F4 Ti1 91.29(15)
Ti3 F4 Ti1 91.11(15)
Ti1 F3 Ti3 99.87(18)
Ti1 F1 Ti2 98.8(2)
Ti3 F2 Ti2 99.81(18)
C50 N5 Ti3 175.1(6)
C30 N3 Ti2 170.4(7)
N2 C20 C22 118.4(7)
N2 C20 C21 116.6(7)
C22 C20 C21 124.9(7)
C60 N6 Ti3 175.1(6)
N4 C40 C41 117.3(7)
N4 C40 C42 119.2(7)
C41 C40 C42 123.5(7)
C20 N2 Ti1 170.0(6)
C40 N4 Ti2 179.6(7)
C612 C61 C613 108.0(7)
C612 C61 C611 107.9(7)
C613 C61 C611 110.3(7)
C612 C61 C60 111.3(6)
C613 C61 C60 110.4(6)
C611 C61 C60 108.8(7)
N5 C50 C52 117.8(8)
N5 C50 C51 116.8(7)
C52 C50 C51 124.8(8)
C10 N1 Ti1 176.5(6)
C422 C42 C423 109.5(8)
C422 C42 C421 110.3(7)
C423 C42 C421 106.7(8)
C422 C42 C40 112.7(7)
C423 C42 C40 108.2(7)
C421 C42 C40 109.3(7)
N3 C30 C32 117.9(8)
N3 C30 C31 117.8(7)
C32 C30 C31 124.3(8)
C622 C62 C623 109.7(7)
C622 C62 C60 109.7(7)
C623 C62 C60 106.6(7)
C622 C62 C621 106.1(7)
C623 C62 C621 108.4(7)
C60 C62 C621 116.3(7)
N6 C60 C61 117.4(7)
N6 C60 C62 115.7(7)
C61 C60 C62 126.8(7)
C312 C31 C311 108.4(11)
C312 C31 C313 106.1(11)
C311 C31 C313 107.2(11)
C312 C31 C30 110.6(8)
C311 C31 C30 116.1(8)
C313 C31 C30 107.9(8)
C223 C22 C221 106.2(8)
C223 C22 C20 110.0(7)
C221 C22 C20 109.5(7)
C223 C22 C222 111.5(7)
C221 C22 C222 107.0(8)
C20 C22 C222 112.4(8)
C413 C41 C411 111.7(9)
C413 C41 C40 110.1(7)
C411 C41 C40 116.6(8)
C413 C41 C412 107.5(9)
C411 C41 C412 107.8(9)
C40 C41 C412 102.4(8)
C513 C51 C512 114.4(14)
C513 C51 C511 106.3(17)
C512 C51 C511 99.1(14)
C513 C51 C50 121.5(11)
C512 C51 C50 110.9(8)
C511 C51 C50 100.8(10)
N1 C10 C12 118.5(8)
N1 C10 C11 116.8(7)
C12 C10 C11 124.7(7)
C213 C21 C212 108.2(8)
C213 C21 C20 116.6(8)
C212 C21 C20 109.5(7)
C213 C21 C211 108.0(8)
C212 C21 C211 107.4(9)
C20 C21 C211 106.8(7)
C521 C52 C50 111.6(8)
C521 C52 C522 113.6(12)
C50 C52 C522 113.4(10)
C521 C52 C523 107.4(11)
C50 C52 C523 108.4(9)
C522 C52 C523 101.7(10)
C111 C11 C10 110.3(7)
C111 C11 C112 108.9(8)
C10 C11 C112 107.8(7)
C111 C11 C113 105.9(8)
C10 C11 C113 112.0(8)
C112 C11 C113 111.9(7)
C322 C32 C30 116.3(13)
C322 C32 C323 109.0(13)
C30 C32 C323 107.9(9)
C322 C32 C321 106.5(15)
C30 C32 C321 104.9(11)
C323 C32 C321 112.2(13)
C122 C12 C123 108.0(9)
C122 C12 C121 110.1(9)
C123 C12 C121 107.1(9)
C122 C12 C10 107.9(8)
C123 C12 C10 108.8(8)
C121 C12 C10 114.7(9)

loop_
_geom_bond_atom_site_label_1
_geom_bond_atom_site_label_2
_geom_bond_distance
Ti1 N2 1.833(7)
Ti1 N1 1.842(6)
Ti1 F3 2.015(4)
Ti1 F1 2.022(4)
Ti1 F5 2.136(4)
Ti1 F4 2.193(4)
Ti1 Ti2 3.096(2)
Ti1 Ti3 3.104(2)
Ti2 N4 1.821(6)
Ti2 N3 1.838(7)
Ti2 F2 2.039(4)
Ti2 F1 2.054(4)
Ti2 F4 2.137(4)
Ti2 F5 2.160(4)
Ti2 Ti3 3.0925(19)
Ti3 N6 1.835(7)
Ti3 N5 1.849(7)
Ti3 F2 2.004(4)
Ti3 F3 2.041(4)
Ti3 F5 2.152(4)
Ti3 F4 2.155(4)
P1 F10 1.548(7)
P1 F8 1.576(6)
P1 F9 1.577(6)
P1 F11 1.581(7)
P1 F6 1.583(6)
P1 F7 1.617(7)
N5 C50 1.260(9)
N3 C30 1.261(10)
C20 N2 1.264(9)
C20 C22 1.547(12)
C20 C21 1.547(12)
N6 C60 1.282(9)
C40 N4 1.271(10)
C40 C41 1.558(11)
C40 C42 1.566(11)
C61 C612 1.522(10)
C61 C613 1.535(11)
C61 C611 1.541(11)
C61 C60 1.543(11)
C50 C52 1.535(13)
C50 C51 1.539(12)
N1 C10 1.262(9)
C42 C422 1.517(11)
C42 C423 1.552(12)
C42 C421 1.554(12)
C30 C32 1.539(13)
C30 C31 1.546(11)
C62 C622 1.497(12)
C62 C623 1.538(11)
C62 C60 1.546(11)
C62 C621 1.561(11)
C31 C312 1.439(13)
C31 C311 1.460(14)
C31 C313 1.497(14)
C22 C223 1.537(11)
C22 C221 1.541(13)
C22 C222 1.554(13)
C41 C413 1.512(13)
C41 C411 1.529(14)
C41 C412 1.626(16)
C211 C21 1.553(13)
C51 C513 1.363(17)
C51 C512 1.498(16)
C51 C511 1.50(2)
C10 C12 1.537(12)
C10 C11 1.540(12)
C21 C213 1.504(12)
C21 C212 1.517(14)
C52 C521 1.477(15)
C52 C522 1.540(15)
C52 C523 1.645(16)
C11 C111 1.529(12)
C11 C112 1.568(12)
C11 C113 1.571(12)
C322 C32 1.380(19)
C32 C323 1.554(15)
C32 C321 1.76(2)
C121 C12 1.520(13)
C122 C12 1.518(14)
C12 C123 1.519(14)
